data_4002007
loop_
_publ_author_name
'Kono, Takahiro'
'Kumaki, Daisuke'
'Nishida, Jun-ichi'
'Sakanoue, Tomo'
'Kakita, Motoyasu'
'Tada, Hirokazu'
'Tokito, Shizuo'
'Yamashita, Yoshiro'

_publ_section_title
;
 High-Performance and Light-Emitting n-Type Organic Field-Effect
 Transistors Based on Dithienylbenzothiadiazole and Related Heterocycles
;
_journal_issue 6
_journal_name_full 'Chemistry of Materials'
_journal_page_first 1218
_journal_paper_doi 10.1021/cm062889+
_journal_volume 19
_journal_year 2007
_chemical_formula_moiety 'C28 H14 F6 N2 S2 Se '
_chemical_formula_sum 'C28 H14 F6 N2 S2 Se'
_chemical_formula_weight 635.50
_space_group_IT_number 15
_symmetry_cell_setting monoclinic
_symmetry_Int_Tables_number 15
_symmetry_space_group_name_Hall '-C 2yc'
_symmetry_space_group_name_H-M 'C 1 2/c 1'
_cell_angle_alpha 90
_cell_angle_beta 99.78(6)
_cell_angle_gamma 90
_cell_formula_units_Z 8
_cell_length_a 42.18(5)
_cell_length_b 5.898(7)
_cell_length_c 19.17(3)
_cell_measurement_reflns_used 16953
_cell_measurement_temperature 93.2
_cell_measurement_theta_max 27.5
_cell_measurement_theta_min 3.2
_cell_volume 4700(11)
_computing_cell_refinement PROCESS-AUTO
_computing_data_collection PROCESS-AUTO
_computing_data_reduction 'teXsan Ver. 1.11'
_computing_publication_material 'teXsan Ver. 1.11'
_computing_structure_refinement 'teXsan Ver. 1.10'
_computing_structure_solution SIR97
_diffrn_detector_area_resol_mean 10.00
_diffrn_measured_fraction_theta_full 0.9753
_diffrn_measured_fraction_theta_max 0.9753
_diffrn_measurement_device_type 'Rigaku RAXIS-RAPID Imaging Plate'
_diffrn_measurement_method \w
_diffrn_radiation_type 'Mo K\a'
_diffrn_radiation_wavelength 0.7107
_diffrn_reflns_av_R_equivalents 0.037
_diffrn_reflns_limit_h_max 54
_diffrn_reflns_limit_h_min -54
_diffrn_reflns_limit_k_max 7
_diffrn_reflns_limit_k_min -7
_diffrn_reflns_limit_l_max 24
_diffrn_reflns_limit_l_min -24
_diffrn_reflns_number 20600
_diffrn_reflns_theta_full 27.48
_diffrn_reflns_theta_max 27.48
_exptl_absorpt_coefficient_mu 1.848
_exptl_absorpt_correction_T_max 0.831
_exptl_absorpt_correction_T_min 0.519
_exptl_absorpt_correction_type multi-scan
_exptl_absorpt_process_details '(Higashi, 1995)'
_exptl_crystal_colour purple
_exptl_crystal_density_diffrn 1.797
_exptl_crystal_density_method 'not measured'
_exptl_crystal_description block
_exptl_crystal_size_max 0.300
_exptl_crystal_size_mid 0.150
_exptl_crystal_size_min 0.100
_refine_diff_density_max 0.63
_refine_diff_density_min -0.89
_refine_ls_extinction_method none
_refine_ls_goodness_of_fit_ref 0.801
_refine_ls_hydrogen_treatment noref
_refine_ls_number_parameters 352
_refine_ls_number_reflns 5102
_refine_ls_R_factor_gt 0.0354
_refine_ls_shift/su_max 0.0010
_refine_ls_structure_factor_coef Fsqd
_refine_ls_weighting_details 'w = 1/[\s^2^(Fo^2^) + (0.05000(Max(Fo^2^,0) + 2Fc^2^)/3)^2^]'
_refine_ls_weighting_scheme calc
_refine_ls_wR_factor_ref 0.0870
_reflns_number_gt 3650
_reflns_number_total 5281
_reflns_threshold_expression F^2^>2.0\s(F^2^)
_cod_data_source_file cm062889%2Bsi20061206_071528.cif
_cod_data_source_block compound2
_cod_original_cell_volume 4698(36)
_cod_original_formula_sum 'C28 H14 F6 N2 S2 Se '
_cod_database_code 4002007

loop_
_symmetry_equiv_pos_as_xyz
x,y,z
-x,y,1/2-z
-x,-y,-z
x,-y,1/2+z
1/2+x,1/2+y,z
1/2-x,1/2+y,1/2-z
1/2-x,1/2-y,-z
1/2+x,1/2-y,1/2+z

loop_
_atom_site_label
_atom_site_type_symbol
_atom_site_fract_x
_atom_site_fract_y
_atom_site_fract_z
_atom_site_U_iso_or_equiv
_atom_site_adp_type
_atom_site_occupancy
_atom_site_calc_flag
Se(1) Se 0.215678(7) 0.64454(5) 0.55075(2) 0.01866(8) Uani 1.00 d
S(1) S 0.31783(2) 0.3668(1) 0.55021(4) 0.0189(2) Uani 1.00 d
S(2) S 0.15325(2) 0.2953(1) 0.70044(4) 0.0188(2) Uani 1.00 d
F(1) F 0.44821(5) 0.8671(3) 0.4045(1) 0.0350(6) Uani 1.00 d
F(2) F 0.44723(5) 0.5764(3) 0.33696(10) 0.0351(6) Uani 1.00 d
F(3) F 0.47956(4) 0.5847(4) 0.4363(1) 0.0381(6) Uani 1.00 d
F(4) F 0.02554(5) 0.4333(4) 0.9295(1) 0.0413(6) Uani 1.00 d
F(5) F -0.00514(4) 0.3168(4) 0.8363(1) 0.0400(6) Uani 1.00 d
F(6) F 0.01244(5) 0.6565(4) 0.8406(1) 0.0524(7) Uani 1.00 d
N(1) N 0.25262(6) 0.4917(4) 0.5611(1) 0.0190(6) Uani 1.00 d
N(2) N 0.19732(6) 0.4632(4) 0.6064(1) 0.0199(7) Uani 1.00 d
C(1) C 0.24955(7) 0.3170(5) 0.6038(2) 0.0173(7) Uani 1.00 d
C(2) C 0.27439(7) 0.1509(5) 0.6249(2) 0.0178(7) Uani 1.00 d
C(3) C 0.26742(7) -0.0152(5) 0.6710(2) 0.0199(8) Uani 1.00 d
C(4) C 0.23783(7) -0.0295(5) 0.6949(2) 0.0194(8) Uani 1.00 d
C(5) C 0.21252(7) 0.1187(5) 0.6741(1) 0.0176(7) Uani 1.00 d
C(6) C 0.21896(7) 0.3004(5) 0.6286(2) 0.0169(7) Uani 1.00 d
C(7) C 0.30525(7) 0.1502(5) 0.6003(2) 0.0184(7) Uani 1.00 d
C(8) C 0.32853(7) -0.0161(5) 0.6120(2) 0.0188(8) Uani 1.00 d
C(9) C 0.35565(7) 0.0291(5) 0.5810(2) 0.0202(8) Uani 1.00 d
C(10) C 0.35384(7) 0.2322(5) 0.5453(2) 0.0187(8) Uani 1.00 d
C(11) C 0.37759(7) 0.3343(5) 0.5072(2) 0.0193(7) Uani 1.00 d
C(12) C 0.40759(7) 0.2311(5) 0.5086(2) 0.0231(8) Uani 1.00 d
C(13) C 0.43073(7) 0.3290(5) 0.4760(2) 0.0248(8) Uani 1.00 d
C(14) C 0.42460(7) 0.5339(6) 0.4407(2) 0.0231(8) Uani 1.00 d
C(15) C 0.39480(7) 0.6365(5) 0.4370(2) 0.0244(8) Uani 1.00 d
C(16) C 0.37158(7) 0.5398(6) 0.4695(2) 0.0229(8) Uani 1.00 d
C(17) C 0.44994(7) 0.6384(6) 0.4054(2) 0.0247(8) Uani 1.00 d
C(18) C 0.18192(7) 0.0854(5) 0.6988(2) 0.0180(7) Uani 1.00 d
C(19) C 0.17291(7) -0.1096(5) 0.7294(2) 0.0223(8) Uani 1.00 d
C(20) C 0.14447(7) -0.0883(5) 0.7564(2) 0.0217(8) Uani 1.00 d
C(21) C 0.13058(7) 0.1222(5) 0.7461(2) 0.0199(8) Uani 1.00 d
C(22) C 0.10211(7) 0.2076(5) 0.7726(2) 0.0194(8) Uani 1.00 d
C(23) C 0.08736(7) 0.4128(5) 0.7500(2) 0.0211(8) Uani 1.00 d
C(24) C 0.06127(7) 0.4916(5) 0.7781(2) 0.0228(8) Uani 1.00 d
C(25) C 0.04958(7) 0.3666(5) 0.8289(2) 0.0226(8) Uani 1.00 d
C(26) C 0.06358(7) 0.1597(5) 0.8516(2) 0.0244(8) Uani 1.00 d
C(27) C 0.08961(7) 0.0828(5) 0.8244(2) 0.0208(8) Uani 1.00 d
C(28) C 0.02093(8) 0.4434(6) 0.8585(2) 0.0284(9) Uani 1.00 d
H(1) H 0.2896 -0.1306 0.6955 0.0369 Uiso 1.00 calc
H(2) H 0.2355 -0.1398 0.7283 0.0369 Uiso 1.00 calc
H(3) H 0.3234 -0.1612 0.6349 0.0369 Uiso 1.00 calc
H(4) H 0.3745 -0.1002 0.5948 0.0369 Uiso 1.00 calc
H(5) H 0.4122 0.0738 0.5314 0.0369 Uiso 1.00 calc
H(6) H 0.4517 0.2389 0.4727 0.0369 Uiso 1.00 calc
H(7) H 0.3910 0.7944 0.4128 0.0369 Uiso 1.00 calc
H(8) H 0.3501 0.6091 0.4678 0.0369 Uiso 1.00 calc
H(9) H 0.1865 -0.2413 0.7367 0.0369 Uiso 1.00 calc
H(10) H 0.1337 -0.1980 0.7828 0.0369 Uiso 1.00 calc
H(11) H 0.0963 0.4913 0.7114 0.0369 Uiso 1.00 calc
H(12) H 0.0503 0.6383 0.7620 0.0369 Uiso 1.00 calc
H(13) H 0.0554 0.0712 0.8857 0.0369 Uiso 1.00 calc
H(14) H 0.0982 -0.0702 0.8358 0.0369 Uiso 1.00 calc

loop_
_atom_site_aniso_label
_atom_site_aniso_U_11
_atom_site_aniso_U_22
_atom_site_aniso_U_33
_atom_site_aniso_U_12
_atom_site_aniso_U_13
_atom_site_aniso_U_23
Se(1) 0.0207(2) 0.0177(2) 0.0182(2) 0.0036(1) 0.0049(1) 0.0019(1)
S(1) 0.0190(3) 0.0181(4) 0.0203(4) 0.0029(3) 0.0052(3) 0.0017(3)
S(2) 0.0196(4) 0.0176(4) 0.0198(4) 0.0015(3) 0.0051(3) 0.0019(3)
F(1) 0.038(1) 0.024(1) 0.046(1) -0.0036(9) 0.0164(10) 0.0005(9)
F(2) 0.044(1) 0.040(1) 0.024(1) -0.0088(10) 0.0133(9) -0.0037(9)
F(3) 0.0226(9) 0.052(1) 0.039(1) -0.0010(9) 0.0049(9) 0.014(1)
F(4) 0.034(1) 0.064(2) 0.028(1) 0.000(1) 0.0125(9) -0.008(1)
F(5) 0.0198(9) 0.057(1) 0.044(1) -0.0057(9) 0.0080(9) -0.008(1)
F(6) 0.056(1) 0.033(1) 0.080(2) 0.016(1) 0.047(1) 0.015(1)
N(1) 0.022(1) 0.017(1) 0.018(1) 0.001(1) 0.002(1) 0.000(1)
N(2) 0.023(1) 0.020(1) 0.018(1) 0.002(1) 0.006(1) 0.001(1)
C(1) 0.017(1) 0.018(2) 0.015(1) 0.000(1) 0.000(1) -0.002(1)
C(2) 0.018(1) 0.018(2) 0.017(1) -0.001(1) 0.002(1) -0.001(1)
C(3) 0.020(1) 0.021(2) 0.019(2) -0.001(1) 0.002(1) -0.002(1)
C(4) 0.022(2) 0.018(2) 0.018(2) 0.001(1) 0.001(1) 0.001(1)
C(5) 0.020(1) 0.019(2) 0.014(1) -0.002(1) 0.002(1) -0.004(1)
C(6) 0.019(1) 0.016(2) 0.015(1) 0.001(1) 0.002(1) -0.003(1)
C(7) 0.020(1) 0.019(2) 0.016(1) 0.000(1) 0.003(1) 0.001(1)
C(8) 0.022(1) 0.014(2) 0.019(2) 0.002(1) 0.001(1) 0.000(1)
C(9) 0.021(1) 0.023(2) 0.017(2) 0.000(1) 0.003(1) -0.001(1)
C(10) 0.019(1) 0.019(2) 0.018(2) 0.003(1) 0.003(1) -0.002(1)
C(11) 0.019(1) 0.022(2) 0.017(1) 0.000(1) 0.002(1) -0.003(1)
C(12) 0.023(2) 0.018(2) 0.030(2) 0.003(1) 0.010(1) 0.001(1)
C(13) 0.024(2) 0.022(2) 0.030(2) 0.001(1) 0.009(1) -0.003(1)
C(14) 0.028(2) 0.025(2) 0.018(2) -0.001(1) 0.007(1) -0.002(1)
C(15) 0.027(2) 0.025(2) 0.020(2) 0.002(1) 0.002(1) 0.001(1)
C(16) 0.020(1) 0.027(2) 0.023(2) 0.003(1) 0.005(1) 0.000(1)
C(17) 0.024(2) 0.027(2) 0.022(2) 0.003(1) 0.003(1) 0.001(1)
C(18) 0.019(1) 0.018(2) 0.015(1) 0.000(1) 0.000(1) -0.001(1)
C(19) 0.019(1) 0.022(2) 0.025(2) 0.003(1) 0.002(1) 0.001(1)
C(20) 0.023(2) 0.018(2) 0.024(2) -0.002(1) 0.002(1) 0.004(1)
C(21) 0.020(1) 0.025(2) 0.015(1) -0.005(1) 0.004(1) 0.002(1)
C(22) 0.019(1) 0.021(2) 0.017(2) -0.005(1) 0.000(1) -0.002(1)
C(23) 0.021(1) 0.022(2) 0.021(2) -0.001(1) 0.004(1) 0.003(1)
C(24) 0.021(2) 0.022(2) 0.024(2) 0.001(1) 0.001(1) 0.000(1)
C(25) 0.021(1) 0.026(2) 0.021(2) 0.000(1) 0.004(1) -0.003(1)
C(26) 0.027(2) 0.024(2) 0.023(2) -0.003(1) 0.006(1) 0.004(1)
C(27) 0.025(2) 0.015(2) 0.021(2) -0.001(1) 0.002(1) 0.002(1)
C(28) 0.027(2) 0.029(2) 0.031(2) 0.002(1) 0.010(2) 0.002(2)

loop_
_atom_type_symbol
_atom_type_description
_atom_type_scat_dispersion_real
_atom_type_scat_dispersion_imag
_atom_type_scat_source
C C 0.003 0.002
;International Tables for Crystallography
(1992, Vol. C, Tables 4.2.6.8 and 6.1.1.1)
;
H H 0.000 0.000
;International Tables for Crystallography
(1992, Vol. C, Table 6.1.1.2)
;
S S 0.125 0.123
;International Tables for Crystallography
(1992, Vol. C, Tables 4.2.6.8 and 6.1.1.1)
;
Se Se -0.093 2.226
;International Tables for Crystallography
(1992, Vol. C, Tables 4.2.6.8 and 6.1.1.1)
;
N N 0.006 0.003
;International Tables for Crystallography
(1992, Vol. C, Tables 4.2.6.8 and 6.1.1.1)
;
F F 0.017 0.010
;International Tables for Crystallography
(1992, Vol. C, Tables 4.2.6.8 and 6.1.1.1)
;

loop_
_geom_angle_atom_site_label_1
_geom_angle_atom_site_label_2
_geom_angle_atom_site_label_3
_geom_angle
_geom_angle_publ_flag
N(1) Se(1) N(2) 95.2(1) yes
C(7) S(1) C(10) 92.7(2) yes
C(18) S(2) C(21) 92.0(2) yes
Se(1) N(1) C(1) 106.5(2) yes
Se(1) N(2) C(6) 106.1(2) yes
N(1) C(1) C(2) 123.7(3) yes
N(1) C(1) C(6) 115.9(3) yes
C(2) C(1) C(6) 120.5(3) yes
C(1) C(2) C(3) 115.9(3) yes
C(1) C(2) C(7) 123.9(3) yes
C(3) C(2) C(7) 120.1(3) yes
C(2) C(3) C(4) 123.2(3) yes
C(3) C(4) C(5) 123.6(3) yes
C(4) C(5) C(6) 115.4(3) yes
C(4) C(5) C(18) 120.2(3) yes
C(6) C(5) C(18) 124.4(3) yes
N(2) C(6) C(1) 116.2(3) yes
N(2) C(6) C(5) 122.5(3) yes
C(1) C(6) C(5) 121.3(3) yes
S(1) C(7) C(2) 123.4(2) yes
S(1) C(7) C(8) 109.7(2) yes
C(2) C(7) C(8) 126.9(3) yes
C(7) C(8) C(9) 113.9(3) yes
C(8) C(9) C(10) 113.4(3) yes
S(1) C(10) C(9) 110.3(2) yes
S(1) C(10) C(11) 121.3(2) yes
C(9) C(10) C(11) 128.4(3) yes
C(10) C(11) C(12) 120.3(3) yes
C(10) C(11) C(16) 122.0(3) yes
C(12) C(11) C(16) 117.8(3) yes
C(11) C(12) C(13) 121.2(3) yes
C(12) C(13) C(14) 120.0(3) yes
C(13) C(14) C(15) 119.8(3) yes
C(13) C(14) C(17) 119.5(3) yes
C(15) C(14) C(17) 120.7(3) yes
C(14) C(15) C(16) 120.5(3) yes
C(11) C(16) C(15) 120.6(3) yes
F(1) C(17) F(2) 105.3(3) yes
F(1) C(17) F(3) 106.8(3) yes
F(1) C(17) C(14) 112.1(3) yes
F(2) C(17) F(3) 106.7(3) yes
F(2) C(17) C(14) 112.4(3) yes
F(3) C(17) C(14) 113.1(3) yes
S(2) C(18) C(5) 124.5(2) yes
S(2) C(18) C(19) 110.2(2) yes
C(5) C(18) C(19) 125.0(3) yes
C(18) C(19) C(20) 113.7(3) yes
C(19) C(20) C(21) 113.8(3) yes
S(2) C(21) C(20) 110.3(2) yes
S(2) C(21) C(22) 121.7(2) yes
C(20) C(21) C(22) 127.9(3) yes
C(21) C(22) C(23) 122.5(3) yes
C(21) C(22) C(27) 119.3(3) yes
C(23) C(22) C(27) 118.1(3) yes
C(22) C(23) C(24) 120.8(3) yes
C(23) C(24) C(25) 119.9(3) yes
C(24) C(25) C(26) 120.4(3) yes
C(24) C(25) C(28) 121.1(3) yes
C(26) C(25) C(28) 118.4(3) yes
C(25) C(26) C(27) 119.8(3) yes
C(22) C(27) C(26) 121.0(3) yes
F(4) C(28) F(5) 105.5(3) yes
F(4) C(28) F(6) 106.8(3) yes
F(4) C(28) C(25) 112.7(3) yes
F(5) C(28) F(6) 105.9(3) yes
F(5) C(28) C(25) 112.7(3) yes
F(6) C(28) C(25) 112.8(3) yes

loop_
_geom_bond_atom_site_label_1
_geom_bond_atom_site_label_2
_geom_bond_distance
_geom_bond_publ_flag
Se(1) N(1) 1.782(3) yes
Se(1) N(2) 1.778(3) yes
S(1) C(7) 1.735(3) yes
S(1) C(10) 1.731(3) yes
S(2) C(18) 1.735(3) yes
S(2) C(21) 1.734(3) yes
F(1) C(17) 1.350(4) yes
F(2) C(17) 1.347(4) yes
F(3) C(17) 1.327(4) yes
F(4) C(28) 1.343(4) yes
F(5) C(28) 1.338(4) yes
F(6) C(28) 1.336(4) yes
N(1) C(1) 1.336(4) yes
N(2) C(6) 1.343(4) yes
C(1) C(2) 1.441(4) yes
C(1) C(6) 1.452(4) yes
C(2) C(3) 1.383(4) yes
C(2) C(7) 1.458(4) yes
C(3) C(4) 1.404(4) yes
C(4) C(5) 1.385(4) yes
C(5) C(6) 1.436(4) yes
C(5) C(18) 1.462(4) yes
C(7) C(8) 1.379(4) yes
C(8) C(9) 1.402(4) yes
C(9) C(10) 1.375(4) yes
C(10) C(11) 1.465(4) yes
C(11) C(12) 1.400(4) yes
C(11) C(16) 1.412(4) yes
C(12) C(13) 1.373(4) yes
C(13) C(14) 1.388(4) yes
C(14) C(15) 1.386(4) yes
C(14) C(17) 1.492(5) yes
C(15) C(16) 1.371(4) yes
C(18) C(19) 1.373(4) yes
C(19) C(20) 1.391(4) yes
C(20) C(21) 1.372(4) yes
C(21) C(22) 1.470(4) yes
C(22) C(23) 1.396(4) yes
C(22) C(27) 1.408(4) yes
C(23) C(24) 1.385(5) yes
C(24) C(25) 1.377(4) yes
C(25) C(26) 1.393(4) yes
C(25) C(28) 1.490(5) yes
C(26) C(27) 1.370(5) yes

loop_
_geom_contact_atom_site_label_1
_geom_contact_atom_site_label_2
_geom_contact_distance
_geom_contact_site_symmetry_2
Se(1) C(7) 3.364(3) 7_556
Se(1) C(4) 3.365(3) 1_565
Se(1) C(8) 3.436(3) 7_556
Se(1) N(1) 3.459(3) 7_566
Se(1) C(3) 3.520(3) 1_565
S(1) N(2) 3.544(3) 7_556
F(1) F(5) 3.151(3) 8_564
F(1) F(6) 3.161(4) 8_564
F(1) C(13) 3.191(4) 1_565
F(1) F(4) 3.208(3) 6_556
F(1) C(23) 3.346(4) 7_566
F(1) F(4) 3.424(5) 8_564
F(1) C(28) 3.515(5) 8_564
F(1) C(24) 3.555(4) 7_566
F(1) C(12) 3.561(4) 1_565
F(2) F(5) 3.069(3) 8_554
F(2) F(6) 3.161(4) 8_564
F(2) C(22) 3.172(4) 7_556
F(2) C(24) 3.349(4) 7_566
F(2) C(27) 3.350(3) 7_556
F(2) C(23) 3.522(4) 7_556
F(2) C(21) 3.592(5) 7_556
F(3) F(6) 2.913(3) 8_564
F(3) F(3) 2.916(4) 3_666
F(3) F(5) 3.180(3) 8_554
F(3) F(4) 3.328(3) 6_556
F(3) F(4) 3.456(3) 8_564
F(4) C(13) 3.316(4) 6_556
F(4) C(12) 3.363(4) 6_556
F(5) C(24) 3.117(4) 2_556
F(5) C(25) 3.408(4) 2_556
F(5) F(5) 3.410(4) 2_556
F(6) C(17) 3.327(5) 8_465
F(6) F(6) 3.451(5) 2_556
N(1) C(3) 3.582(4) 1_565
N(2) C(10) 3.508(4) 7_556
C(2) C(19) 3.554(4) 6_556
C(7) C(20) 3.527(4) 6_556
C(7) C(19) 3.534(4) 6_556
C(9) C(22) 3.599(4) 6_546

loop_
_geom_torsion_atom_site_label_1
_geom_torsion_atom_site_label_2
_geom_torsion_atom_site_label_3
_geom_torsion_atom_site_label_4
_geom_torsion
_geom_torsion_publ_flag
Se(1) N(1) C(1) C(2) 179.6(2) yes
Se(1) N(1) C(1) C(6) -0.1(3) yes
Se(1) N(2) C(6) C(1) 0.9(3) yes
Se(1) N(2) C(6) C(5) -179.0(2) yes
S(1) C(7) C(2) C(1) 7.3(4) yes
S(1) C(7) C(2) C(3) -173.0(2) yes
S(1) C(7) C(8) C(9) -0.4(3) yes
S(1) C(10) C(9) C(8) -0.3(3) yes
S(1) C(10) C(11) C(12) 175.0(2) yes
S(1) C(10) C(11) C(16) -3.7(4) yes
S(2) C(18) C(5) C(4) 159.3(2) yes
S(2) C(18) C(5) C(6) -20.3(4) yes
S(2) C(18) C(19) C(20) -2.7(3) yes
S(2) C(21) C(20) C(19) 1.0(3) yes
S(2) C(21) C(22) C(23) 14.6(4) yes
S(2) C(21) C(22) C(27) -163.4(2) yes
F(1) C(17) C(14) C(13) -149.6(3) yes
F(1) C(17) C(14) C(15) 32.1(4) yes
F(2) C(17) C(14) C(13) 92.0(3) yes
F(2) C(17) C(14) C(15) -86.3(4) yes
F(3) C(17) C(14) C(13) -28.8(4) yes
F(3) C(17) C(14) C(15) 152.9(3) yes
F(4) C(28) C(25) C(24) -132.4(3) yes
F(4) C(28) C(25) C(26) 50.2(4) yes
F(5) C(28) C(25) C(24) 108.4(3) yes
F(5) C(28) C(25) C(26) -68.9(4) yes
F(6) C(28) C(25) C(24) -11.4(4) yes
F(6) C(28) C(25) C(26) 171.2(3) yes
N(1) Se(1) N(2) C(6) -0.8(2) yes
N(1) C(1) C(2) C(3) 178.3(3) yes
N(1) C(1) C(2) C(7) -2.0(4) yes
N(1) C(1) C(6) N(2) -0.6(4) yes
N(1) C(1) C(6) C(5) 179.2(2) yes
N(2) Se(1) N(1) C(1) 0.5(2) yes
N(2) C(6) C(1) C(2) 179.8(2) yes
N(2) C(6) C(5) C(4) -177.1(3) yes
N(2) C(6) C(5) C(18) 2.5(4) yes
C(1) C(2) C(3) C(4) 1.9(4) yes
C(1) C(2) C(7) C(8) -172.3(3) yes
C(1) C(6) C(5) C(4) 3.1(4) yes
C(1) C(6) C(5) C(18) -177.4(3) yes
C(2) C(1) C(6) C(5) -0.4(4) yes
C(2) C(3) C(4) C(5) 0.9(5) yes
C(2) C(7) S(1) C(10) -179.5(3) yes
C(2) C(7) C(8) C(9) 179.3(3) yes
C(3) C(2) C(1) C(6) -2.1(4) yes
C(3) C(2) C(7) C(8) 7.3(5) yes
C(3) C(4) C(5) C(6) -3.4(4) yes
C(3) C(4) C(5) C(18) 177.0(3) yes
C(4) C(3) C(2) C(7) -177.8(3) yes
C(4) C(5) C(18) C(19) -15.0(4) yes
C(5) C(18) S(2) C(21) -172.2(2) yes
C(5) C(18) C(19) C(20) 172.2(3) yes
C(6) C(1) C(2) C(7) 177.6(3) yes
C(6) C(5) C(18) C(19) 165.5(3) yes
C(7) S(1) C(10) C(9) 0.1(2) yes
C(7) S(1) C(10) C(11) -179.8(2) yes
C(7) C(8) C(9) C(10) 0.5(4) yes
C(8) C(7) S(1) C(10) 0.2(2) yes
C(8) C(9) C(10) C(11) 179.6(3) yes
C(9) C(10) C(11) C(12) -4.9(5) yes
C(9) C(10) C(11) C(16) 176.4(3) yes
C(10) C(11) C(12) C(13) -177.1(3) yes
C(10) C(11) C(16) C(15) 177.1(3) yes
C(11) C(12) C(13) C(14) 0.0(5) yes
C(11) C(16) C(15) C(14) 0.0(5) yes
C(12) C(11) C(16) C(15) -1.6(4) yes
C(12) C(13) C(14) C(15) -1.6(5) yes
C(12) C(13) C(14) C(17) -180.0(3) yes
C(13) C(12) C(11) C(16) 1.6(4) yes
C(13) C(14) C(15) C(16) 1.7(5) yes
C(16) C(15) C(14) C(17) 180.0(3) yes
C(18) S(2) C(21) C(20) -2.2(2) yes
C(18) S(2) C(21) C(22) 173.9(2) yes
C(18) C(19) C(20) C(21) 1.2(4) yes
C(19) C(18) S(2) C(21) 2.8(2) yes
C(19) C(20) C(21) C(22) -174.7(3) yes
C(20) C(21) C(22) C(23) -170.1(3) yes
C(20) C(21) C(22) C(27) 11.9(4) yes
C(21) C(22) C(23) C(24) -177.6(3) yes
C(21) C(22) C(27) C(26) 178.4(3) yes
C(22) C(23) C(24) C(25) -0.1(4) yes
C(22) C(27) C(26) C(25) -1.3(4) yes
C(23) C(22) C(27) C(26) 0.4(4) yes
C(23) C(24) C(25) C(26) -0.8(4) yes
C(23) C(24) C(25) C(28) -178.1(3) yes
C(24) C(23) C(22) C(27) 0.4(4) yes
C(24) C(25) C(26) C(27) 1.5(4) yes
C(27) C(26) C(25) C(28) 178.9(3) yes
C(27) C(26) C(25) C(28) 178.9(3) yes
